data_7112929
loop_
_publ_author_name
'Jacobs, Tia'
'Bredenkamp, Martin W.'
'Neethling, Pieter H.'
'Rohwer, Erich G.'
'Barbour, Leonard J.'

_publ_section_title
;
 Templated polar order of a guest in a quasiracemic organic host.
;
_journal_issue 44
_journal_name_full 'Chemical communications (Cambridge, England)'
_journal_page_first 8341
_journal_page_last 8343
_journal_paper_doi 10.1039/c0cc02695f
_journal_volume 46
_journal_year 2010
_chemical_formula_moiety '6(C18 H20 O S), C2 Cl8'
_chemical_formula_sum 'C110 H120 Cl8 O6 S6'
_chemical_formula_weight 2014.08
_chemical_name_systematic
;
4-<i>p</i>-Mercaptophenyl-2,2,4-Trimethylchroman
carbon tetrachloride clathrate
;
_space_group_IT_number 148
_symmetry_cell_setting trigonal
_symmetry_space_group_name_Hall '-R 3'
_symmetry_space_group_name_H-M 'R -3 :H'
_atom_sites_solution_hydrogens geom
_atom_sites_solution_primary direct
_atom_sites_solution_secondary difmap
_audit_creation_method SHELXL-97
_cell_angle_alpha 90.00
_cell_angle_beta 90.00
_cell_angle_gamma 120.00
_cell_formula_units_Z 3
_cell_length_a 26.6320(19)
_cell_length_b 26.6320(19)
_cell_length_c 12.0349(17)
_cell_measurement_reflns_used 5941
_cell_measurement_temperature 100(2)
_cell_measurement_theta_max 28.269
_cell_measurement_theta_min 2.446
_cell_volume 7392.3(13)
_computing_cell_refinement 'SAINT (Bruker, 2002)'
_computing_data_collection 'SMART (Bruker, 2001)'
_computing_data_reduction SAINT
_computing_molecular_graphics
;
X-Seed (Barbour, 2001; Atwood and Barbour, 2003)
;
_computing_publication_material
;
X-Seed
;
_computing_structure_refinement 'SHELXL-97 (Sheldrick, 1997)'
_computing_structure_solution 'SHELXS-97 (Sheldrick, 1997)'
_diffrn_ambient_temperature 100(2)
_diffrn_measured_fraction_theta_full 0.998
_diffrn_measured_fraction_theta_max 0.945
_diffrn_measurement_device_type 'Bruker APEX CCD area-detector'
_diffrn_measurement_method \w
_diffrn_radiation_monochromator graphite
_diffrn_radiation_source 'fine-focus sealed tube'
_diffrn_radiation_type MoK\a
_diffrn_radiation_wavelength 0.71073
_diffrn_reflns_av_R_equivalents 0.0602
_diffrn_reflns_av_sigmaI/netI 0.0398
_diffrn_reflns_limit_h_max 35
_diffrn_reflns_limit_h_min -32
_diffrn_reflns_limit_k_max 24
_diffrn_reflns_limit_k_min -35
_diffrn_reflns_limit_l_max 15
_diffrn_reflns_limit_l_min -14
_diffrn_reflns_number 15611
_diffrn_reflns_theta_full 27.00
_diffrn_reflns_theta_max 28.29
_diffrn_reflns_theta_min 1.91
_diffrn_standards_number 0
_exptl_absorpt_coefficient_mu 0.412
_exptl_absorpt_correction_type none
_exptl_crystal_colour 'light yellow'
_exptl_crystal_density_diffrn 1.357
_exptl_crystal_density_method 'not measured'
_exptl_crystal_description block
_exptl_crystal_F_000 3180
_exptl_crystal_size_max 0.30
_exptl_crystal_size_mid 0.27
_exptl_crystal_size_min 0.21
_refine_diff_density_max 1.473
_refine_diff_density_min -0.689
_refine_diff_density_rms 0.106
_refine_ls_extinction_method none
_refine_ls_goodness_of_fit_ref 1.063
_refine_ls_hydrogen_treatment constr
_refine_ls_matrix_type full
_refine_ls_number_parameters 215
_refine_ls_number_reflns 3863
_refine_ls_number_restraints 6
_refine_ls_restrained_S_all 1.072
_refine_ls_R_factor_all 0.0738
_refine_ls_R_factor_gt 0.0651
_refine_ls_shift/su_max 0.000
_refine_ls_shift/su_mean 0.000
_refine_ls_structure_factor_coef Fsqd
_refine_ls_weighting_details 'calc w=1/[\s^2^(Fo^2^)+(0.1188P)^2^+15.4199P] where P=(Fo^2^+2Fc^2^)/3'
_refine_ls_weighting_scheme calc
_refine_ls_wR_factor_gt 0.1855
_refine_ls_wR_factor_ref 0.1919
_reflns_number_gt 3220
_reflns_number_total 3863
_reflns_threshold_expression >2sigma(I)
_cod_data_source_file c0cc02695f.txt
_cod_data_source_block c:\tia\work\xtals\3dc'sc~1\tja219~1\xm
_cod_depositor_comments
;
 Balancing the opening and closing italics markup tags ("<i>", "</i>")
 in the _chemical_name_systematic data item value.

 Antanas Vaitkus,
 2017-03-30
;
_cod_original_sg_symbol_H-M R-3
_cod_database_code 7112929

loop_
_symmetry_equiv_pos_as_xyz
'x, y, z'
'-y, x-y, z'
'-x+y, -x, z'
'x+2/3, y+1/3, z+1/3'
'-y+2/3, x-y+1/3, z+1/3'
'-x+y+2/3, -x+1/3, z+1/3'
'x+1/3, y+2/3, z+2/3'
'-y+1/3, x-y+2/3, z+2/3'
'-x+y+1/3, -x+2/3, z+2/3'
'-x, -y, -z'
'y, -x+y, -z'
'x-y, x, -z'
'-x+2/3, -y+1/3, -z+1/3'
'y+2/3, -x+y+1/3, -z+1/3'
'x-y+2/3, x+1/3, -z+1/3'
'-x+1/3, -y+2/3, -z+2/3'
'y+1/3, -x+y+2/3, -z+2/3'
'x-y+1/3, x+2/3, -z+2/3'

loop_
_atom_site_label
_atom_site_type_symbol
_atom_site_fract_x
_atom_site_fract_y
_atom_site_fract_z
_atom_site_U_iso_or_equiv
_atom_site_adp_type
_atom_site_occupancy
_atom_site_symmetry_multiplicity
_atom_site_calc_flag
_atom_site_refinement_flags
_atom_site_disorder_assembly
_atom_site_disorder_group
Cl1 Cl 0.0000 0.0000 0.0533(2) 0.0452(6) Uani 0.50 3 d SPD . 1
S1 S 0.05800(3) 0.16176(3) 0.50847(6) 0.0325(2) Uani 1 1 d . . .
H1 H 0.0959 0.1552 0.5469 0.039 Uiso 1 1 calc R . .
O1 O 0.17691(7) 0.26293(7) -0.13257(13) 0.0199(4) Uani 1 1 d . . .
C1 C 0.11723(9) 0.22510(9) -0.09532(18) 0.0178(5) Uani 1 1 d . . .
Cl2 Cl -0.07154(16) -0.0374(2) 0.2425(5) 0.073(2) Uani 0.50 1 d PD A 1
C2 C 0.09731(9) 0.26159(9) -0.03211(18) 0.0182(5) Uani 1 1 d . . .
H2A H 0.0569 0.2360 -0.0070 0.022 Uiso 1 1 calc R . .
H2B H 0.0971 0.2903 -0.0840 0.022 Uiso 1 1 calc R . .
Cl3 Cl -0.07209(11) -0.03711(16) 0.2340(3) 0.0415(11) Uani 0.50 1 d PD B 2
C3 C 0.13468(9) 0.29418(9) 0.06976(19) 0.0173(4) Uani 1 1 d . . .
Cl4 Cl 0.0000 0.0000 0.4202(3) 0.0565(8) Uani 0.50 3 d SPD . 2
C4 C 0.19827(9) 0.31642(9) 0.04193(19) 0.0174(4) Uani 1 1 d . . .
C5 C 0.24214(10) 0.35580(10) 0.1127(2) 0.0205(5) Uani 1 1 d . . .
H5 H 0.2317 0.3672 0.1796 0.025 Uiso 1 1 calc R . .
C6 C 0.30029(10) 0.37856(10) 0.0878(2) 0.0237(5) Uani 1 1 d . . .
H6 H 0.3292 0.4047 0.1378 0.028 Uiso 1 1 calc R . .
C7 C 0.31609(10) 0.36309(10) -0.0103(2) 0.0241(5) Uani 1 1 d . . .
H7 H 0.3559 0.3790 -0.0282 0.029 Uiso 1 1 calc R . .
C8 C 0.27392(10) 0.32444(10) -0.0826(2) 0.0220(5) Uani 1 1 d . . .
H8 H 0.2848 0.3141 -0.1502 0.026 Uiso 1 1 calc R . .
C9 C 0.21499(9) 0.30049(9) -0.05554(19) 0.0181(5) Uani 1 1 d . . .
C10 C 0.11541(9) 0.25654(9) 0.17529(18) 0.0178(4) Uani 1 1 d . . .
C11 C 0.15155(10) 0.24211(10) 0.23410(19) 0.0193(5) Uani 1 1 d . . .
H11 H 0.1890 0.2534 0.2056 0.023 Uiso 1 1 calc R . .
C12 C 0.13399(10) 0.21170(10) 0.33323(19) 0.0216(5) Uani 1 1 d . . .
H12 H 0.1594 0.2025 0.3720 0.026 Uiso 1 1 calc R . .
C13 C 0.07927(11) 0.19453(10) 0.37625(19) 0.0228(5) Uani 1 1 d . . .
C14 C 0.04176(10) 0.20624(11) 0.3163(2) 0.0246(5) Uani 1 1 d . . .
H14 H 0.0037 0.1932 0.3433 0.030 Uiso 1 1 calc R . .
C15 C 0.05966(10) 0.23686(11) 0.21737(19) 0.0222(5) Uani 1 1 d . . .
H15 H 0.0335 0.2446 0.1773 0.027 Uiso 1 1 calc R . .
C16 C 0.08275(11) 0.20222(11) -0.20243(19) 0.0238(5) Uani 1 1 d . . .
H16A H 0.0873 0.2348 -0.2477 0.036 Uiso 1 1 calc R . .
H16B H 0.0417 0.1769 -0.1847 0.036 Uiso 1 1 calc R . .
H16C H 0.0971 0.1802 -0.2439 0.036 Uiso 1 1 calc R . .
C17 C 0.11536(10) 0.17554(10) -0.02834(19) 0.0205(5) Uani 1 1 d . . .
H17A H 0.1258 0.1525 -0.0764 0.031 Uiso 1 1 calc R . .
H17B H 0.0761 0.1508 0.0009 0.031 Uiso 1 1 calc R . .
H17C H 0.1429 0.1915 0.0335 0.031 Uiso 1 1 calc R . .
C18 C 0.12605(10) 0.34688(10) 0.0895(2) 0.0237(5) Uani 1 1 d . . .
H18A H 0.1476 0.3680 0.1559 0.035 Uiso 1 1 calc R . .
H18B H 0.0847 0.3333 0.1003 0.035 Uiso 1 1 calc R . .
H18C H 0.1403 0.3727 0.0250 0.035 Uiso 1 1 calc R . .
C19 C 0.0000 0.0000 0.1983(4) 0.0255(17) Uani 0.50 3 d SPD . 1
C20 C 0.0000 0.0000 0.2747(5) 0.044(3) Uani 0.50 3 d SPD . 2

loop_
_atom_site_aniso_label
_atom_site_aniso_U_11
_atom_site_aniso_U_22
_atom_site_aniso_U_33
_atom_site_aniso_U_23
_atom_site_aniso_U_13
_atom_site_aniso_U_12
Cl1 0.0502(10) 0.0502(10) 0.0351(12) 0.000 0.000 0.0251(5)
S1 0.0321(4) 0.0362(4) 0.0283(4) 0.0051(3) 0.0068(3) 0.0164(3)
O1 0.0165(8) 0.0165(8) 0.0244(8) -0.0018(6) 0.0018(6) 0.0066(6)
C1 0.0140(10) 0.0145(10) 0.0228(11) -0.0012(8) -0.0006(8) 0.0055(8)
Cl2 0.041(3) 0.060(3) 0.099(3) 0.011(2) 0.030(2) 0.011(2)
C2 0.0139(10) 0.0165(10) 0.0245(11) -0.0025(8) -0.0030(8) 0.0079(8)
Cl3 0.0165(15) 0.0364(19) 0.073(2) -0.0248(15) -0.0159(14) 0.0140(14)
C3 0.0146(10) 0.0140(10) 0.0250(11) -0.0026(8) -0.0017(8) 0.0084(8)
Cl4 0.0586(12) 0.0586(12) 0.0522(16) 0.000 0.000 0.0293(6)
C4 0.0137(10) 0.0116(9) 0.0262(11) 0.0016(8) -0.0025(8) 0.0058(8)
C5 0.0181(11) 0.0155(10) 0.0268(11) 0.0009(9) -0.0037(9) 0.0077(9)
C6 0.0161(11) 0.0146(10) 0.0351(13) 0.0041(9) -0.0065(9) 0.0038(9)
C7 0.0143(10) 0.0172(11) 0.0397(13) 0.0084(10) 0.0018(9) 0.0071(9)
C8 0.0186(11) 0.0154(10) 0.0341(12) 0.0045(9) 0.0038(9) 0.0101(9)
C9 0.0161(10) 0.0125(10) 0.0263(11) 0.0021(8) -0.0009(8) 0.0077(8)
C10 0.0153(10) 0.0156(10) 0.0216(10) -0.0061(8) -0.0030(8) 0.0071(8)
C11 0.0147(10) 0.0164(10) 0.0247(11) -0.0021(8) 0.0000(8) 0.0062(8)
C12 0.0191(11) 0.0195(11) 0.0251(11) -0.0029(9) -0.0038(9) 0.0087(9)
C13 0.0255(12) 0.0202(11) 0.0193(10) -0.0024(8) 0.0022(9) 0.0088(9)
C14 0.0195(11) 0.0262(12) 0.0260(12) -0.0039(9) 0.0025(9) 0.0099(10)
C15 0.0179(11) 0.0250(12) 0.0250(11) -0.0045(9) -0.0025(8) 0.0118(9)
C16 0.0238(12) 0.0232(12) 0.0226(11) -0.0034(9) -0.0037(9) 0.0105(10)
C17 0.0210(11) 0.0141(10) 0.0263(11) -0.0013(8) -0.0011(9) 0.0087(9)
C18 0.0215(11) 0.0187(11) 0.0354(13) -0.0051(9) -0.0030(9) 0.0134(9)
C19 0.022(3) 0.022(3) 0.033(5) 0.000 0.000 0.0108(13)
C20 0.032(3) 0.032(3) 0.069(8) 0.000 0.000 0.0160(17)

loop_
_atom_type_symbol
_atom_type_description
_atom_type_scat_dispersion_real
_atom_type_scat_dispersion_imag
_atom_type_scat_source
C C 0.0033 0.0016 'International Tables Vol C Tables 4.2.6.8 and 6.1.1.4'
H H 0.0000 0.0000 'International Tables Vol C Tables 4.2.6.8 and 6.1.1.4'
O O 0.0106 0.0060 'International Tables Vol C Tables 4.2.6.8 and 6.1.1.4'
Cl Cl 0.1484 0.1585 'International Tables Vol C Tables 4.2.6.8 and 6.1.1.4'
S S 0.1246 0.1234 'International Tables Vol C Tables 4.2.6.8 and 6.1.1.4'

loop_
_geom_angle_atom_site_label_1
_geom_angle_atom_site_label_2
_geom_angle_atom_site_label_3
_geom_angle
_geom_angle_site_symmetry_1
_geom_angle_site_symmetry_3
Cl1 Cl1 C19 180.0 10 .
C13 S1 H1 109.5 . .
C9 O1 C1 116.64(17) . .
O1 C1 C16 104.27(18) . .
O1 C1 C2 108.58(17) . .
C16 C1 C2 110.21(18) . .
O1 C1 C17 108.16(17) . .
C16 C1 C17 110.42(18) . .
C2 C1 C17 114.64(18) . .
C1 C2 C3 115.03(17) . .
C1 C2 H2A 108.5 . .
C3 C2 H2A 108.5 . .
C1 C2 H2B 108.5 . .
C3 C2 H2B 108.5 . .
H2A C2 H2B 107.5 . .
C4 C3 C10 112.21(17) . .
C4 C3 C2 108.81(18) . .
C10 C3 C2 112.21(17) . .
C4 C3 C18 108.70(18) . .
C10 C3 C18 108.13(18) . .
C2 C3 C18 106.57(18) . .
C20 Cl4 Cl4 180.0 . 10_556
C9 C4 C5 117.7(2) . .
C9 C4 C3 121.87(19) . .
C5 C4 C3 120.3(2) . .
C6 C5 C4 121.8(2) . .
C6 C5 H5 119.1 . .
C4 C5 H5 119.1 . .
C7 C6 C5 119.7(2) . .
C7 C6 H6 120.2 . .
C5 C6 H6 120.2 . .
C6 C7 C8 120.2(2) . .
C6 C7 H7 119.9 . .
C8 C7 H7 119.9 . .
C7 C8 C9 119.9(2) . .
C7 C8 H8 120.1 . .
C9 C8 H8 120.1 . .
O1 C9 C4 124.04(19) . .
O1 C9 C8 115.2(2) . .
C4 C9 C8 120.7(2) . .
C11 C10 C15 117.5(2) . .
C11 C10 C3 123.18(19) . .
C15 C10 C3 119.25(19) . .
C12 C11 C10 121.4(2) . .
C12 C11 H11 119.3 . .
C10 C11 H11 119.3 . .
C11 C12 C13 120.3(2) . .
C11 C12 H12 119.8 . .
C13 C12 H12 119.8 . .
C14 C13 C12 119.1(2) . .
C14 C13 S1 119.34(19) . .
C12 C13 S1 121.48(19) . .
C15 C14 C13 120.3(2) . .
C15 C14 H14 119.9 . .
C13 C14 H14 119.9 . .
C14 C15 C10 121.3(2) . .
C14 C15 H15 119.3 . .
C10 C15 H15 119.3 . .
C1 C16 H16A 109.5 . .
C1 C16 H16B 109.5 . .
H16A C16 H16B 109.5 . .
C1 C16 H16C 109.5 . .
H16A C16 H16C 109.5 . .
H16B C16 H16C 109.5 . .
C1 C17 H17A 109.5 . .
C1 C17 H17B 109.5 . .
H17A C17 H17B 109.5 . .
C1 C17 H17C 109.5 . .
H17A C17 H17C 109.5 . .
H17B C17 H17C 109.5 . .
C3 C18 H18A 109.5 . .
C3 C18 H18B 109.5 . .
H18A C18 H18B 109.5 . .
C3 C18 H18C 109.5 . .
H18A C18 H18C 109.5 . .
H18B C18 H18C 109.5 . .
Cl2 C19 Cl2 111.0(2) 3 .
Cl2 C19 Cl2 111.0(2) 3 2
Cl2 C19 Cl2 111.0(2) . 2
Cl2 C19 Cl1 107.9(2) 3 .
Cl2 C19 Cl1 107.9(2) . .
Cl2 C19 Cl1 107.9(2) 2 .
Cl3 C20 Cl3 112.33(19) . 3
Cl3 C20 Cl3 112.33(19) . 2
Cl3 C20 Cl3 112.33(19) 3 2
Cl3 C20 Cl4 106.4(2) . .
Cl3 C20 Cl4 106.4(2) 3 .
Cl3 C20 Cl4 106.4(2) 2 .

loop_
_geom_bond_atom_site_label_1
_geom_bond_atom_site_label_2
_geom_bond_distance
Cl1 C19 1.745(5)
S1 C13 1.766(2)
S1 H1 1.2000
O1 C9 1.369(3)
O1 C1 1.463(3)
C1 C16 1.522(3)
C1 C2 1.523(3)
C1 C17 1.526(3)
Cl2 C19 1.734(3)
C2 C3 1.544(3)
C2 H2A 0.9900
C2 H2B 0.9900
Cl3 C20 1.734(3)
C3 C4 1.526(3)
C3 C10 1.538(3)
C3 C18 1.550(3)
Cl4 C20 1.750(5)
C4 C9 1.394(3)
C4 C5 1.402(3)
C5 C6 1.384(3)
C5 H5 0.9500
C6 C7 1.383(4)
C6 H6 0.9500
C7 C8 1.386(3)
C7 H7 0.9500
C8 C9 1.405(3)
C8 H8 0.9500
C10 C11 1.395(3)
C10 C15 1.399(3)
C11 C12 1.385(3)
C11 H11 0.9500
C12 C13 1.391(3)
C12 H12 0.9500
C13 C14 1.388(4)
C14 C15 1.386(3)
C14 H14 0.9500
C15 H15 0.9500
C16 H16A 0.9800
C16 H16B 0.9800
C16 H16C 0.9800
C17 H17A 0.9800
C17 H17B 0.9800
C17 H17C 0.9800
C18 H18A 0.9800
C18 H18B 0.9800
C18 H18C 0.9800

loop_
_geom_torsion_atom_site_label_1
_geom_torsion_atom_site_label_2
_geom_torsion_atom_site_label_3
_geom_torsion_atom_site_label_4
_geom_torsion
C9 O1 C1 C16 164.25(18)
C9 O1 C1 C2 46.8(2)
C9 O1 C1 C17 -78.2(2)
O1 C1 C2 C3 -58.3(2)
C16 C1 C2 C3 -171.90(19)
C17 C1 C2 C3 62.8(3)
C1 C2 C3 C4 38.5(2)
C1 C2 C3 C10 -86.3(2)
C1 C2 C3 C18 155.53(19)
C10 C3 C4 C9 116.4(2)
C2 C3 C4 C9 -8.3(3)
C18 C3 C4 C9 -124.0(2)
C10 C3 C4 C5 -66.1(3)
C2 C3 C4 C5 169.10(19)
C18 C3 C4 C5 53.4(3)
C9 C4 C5 C6 0.1(3)
C3 C4 C5 C6 -177.4(2)
C4 C5 C6 C7 1.1(3)
C5 C6 C7 C8 -0.8(3)
C6 C7 C8 C9 -0.6(3)
C1 O1 C9 C4 -18.7(3)
C1 O1 C9 C8 163.30(18)
C5 C4 C9 O1 -179.43(19)
C3 C4 C9 O1 -1.9(3)
C5 C4 C9 C8 -1.6(3)
C3 C4 C9 C8 175.96(19)
C7 C8 C9 O1 179.9(2)
C7 C8 C9 C4 1.8(3)
C4 C3 C10 C11 -3.4(3)
C2 C3 C10 C11 119.5(2)
C18 C3 C10 C11 -123.3(2)
C4 C3 C10 C15 174.63(19)
C2 C3 C10 C15 -62.5(3)
C18 C3 C10 C15 54.7(3)
C15 C10 C11 C12 -2.9(3)
C3 C10 C11 C12 175.2(2)
C10 C11 C12 C13 0.3(3)
C11 C12 C13 C14 2.6(3)
C11 C12 C13 S1 -173.98(18)
C12 C13 C14 C15 -2.8(4)
S1 C13 C14 C15 173.84(19)
C13 C14 C15 C10 0.1(4)
C11 C10 C15 C14 2.7(3)
C3 C10 C15 C14 -175.5(2)
